data_4024887
loop_
_publ_author_name
'David Franz'
'Steven J. Robbins'
'Ren\'e T. Boer\'e'
'Peter W. Dibble'

_publ_contact_author_address
; 
Department of Chemistry and Biochemistry
University of Lethbridge
Lethbridge, AB Canada
T1K 3M4
;
_publ_contact_author_email dibble@uleth.ca
_publ_contact_author_fax +1-403-329-2045
_publ_contact_author_name 'Dibble, Peter W.'
_publ_contact_author_phone +1-403-329-2308
_publ_section_title
;
Synthesis and Characterization of
2,7-Di(tert-butyl)pyreno[4,5-c:9,10-c']difuran and Derived Pyrenophanes
;
_journal_name_full 'Journal of Organic Chemistry'
_journal_page_first 7544
_journal_page_last 7547
_journal_paper_doi 10.1021/jo901482y
_journal_volume 74
_journal_year 2009
_chemical_formula_moiety 'C41 H40 N2 O6, 2(C H Cl3)'
_chemical_formula_sum 'C43 H42 Cl6 N2 O6'
_chemical_formula_weight 895.49
_chemical_name_systematic
; 
 ? 
;
_space_group_IT_number 2
_symmetry_cell_setting triclinic
_symmetry_Int_Tables_number 2
_symmetry_space_group_name_Hall '-P 1'
_symmetry_space_group_name_H-M 'P -1'
_atom_sites_solution_hydrogens geom
_atom_sites_solution_primary direct
_atom_sites_solution_secondary difmap
_audit_creation_method SHELXL-97
_cell_angle_alpha 109.7410(9)
_cell_angle_beta 103.8470(8)
_cell_angle_gamma 101.420(1)
_cell_formula_units_Z 2
_cell_length_a 11.4259(5)
_cell_length_b 13.7896(6)
_cell_length_c 15.1392(7)
_cell_measurement_reflns_used 9915
_cell_measurement_temperature 173(2)
_cell_measurement_theta_max 27.45
_cell_measurement_theta_min 2.59
_cell_volume 2075.93(16)
_computing_cell_refinement 'APEX2 (Bruker, 2006)'
_computing_data_collection 'APEX2 (Bruker, 2006)'
_computing_data_reduction 'SAINT-Plus (Bruker, 2006)'
_computing_molecular_graphics 'MERCURY (Macrae <i>et al.</i>, 2006)'
_computing_publication_material 'IUCr publCIF (Westrip, 2007)'
_computing_structure_refinement SHELXTL
_computing_structure_solution 'SHELXTL (Sheldrick, 2003)'
_diffrn_ambient_pressure 101
_diffrn_ambient_temperature 173(2)
_diffrn_measured_fraction_theta_full 0.998
_diffrn_measured_fraction_theta_max 0.990
_diffrn_measurement_device_type
;
Bruker ApexII CCD area detector
;
_diffrn_measurement_method 'phi and omega scans'
_diffrn_radiation_monochromator graphite
_diffrn_radiation_probe x-ray
_diffrn_radiation_type MoK\a
_diffrn_radiation_wavelength 0.71073
_diffrn_reflns_av_R_equivalents 0.0199
_diffrn_reflns_av_sigmaI/netI 0.0207
_diffrn_reflns_limit_h_max 14
_diffrn_reflns_limit_h_min -14
_diffrn_reflns_limit_k_max 17
_diffrn_reflns_limit_k_min -17
_diffrn_reflns_limit_l_max 19
_diffrn_reflns_limit_l_min -19
_diffrn_reflns_number 30209
_diffrn_reflns_theta_full 25.25
_diffrn_reflns_theta_max 27.46
_diffrn_reflns_theta_min 1.65
_diffrn_source 'fine-focus sealed tube'
_diffrn_source_type 'Bruker D8'
_exptl_absorpt_coefficient_mu 0.465
_exptl_absorpt_correction_T_max 0.9235
_exptl_absorpt_correction_T_min 0.9050
_exptl_absorpt_correction_type multi-scan
_exptl_absorpt_process_details
; 
SADABS (Sheldrick, 2004)
;
_exptl_crystal_colour colorless
_exptl_crystal_density_diffrn 1.433
_exptl_crystal_density_method 'not measured'
_exptl_crystal_description block
_exptl_crystal_F_000 928
_exptl_crystal_recrystallization_method Evaporation
_exptl_crystal_size_max 0.31
_exptl_crystal_size_mid 0.25
_exptl_crystal_size_min 0.17
_refine_diff_density_max 1.038
_refine_diff_density_min -0.826
_refine_diff_density_rms 0.063
_refine_ls_extinction_method none
_refine_ls_goodness_of_fit_ref 1.051
_refine_ls_hydrogen_treatment constr
_refine_ls_matrix_type full
_refine_ls_number_parameters 551
_refine_ls_number_reflns 9411
_refine_ls_number_restraints 15
_refine_ls_restrained_S_all 1.053
_refine_ls_R_factor_all 0.0649
_refine_ls_R_factor_gt 0.0539
_refine_ls_shift/su_max 0.000
_refine_ls_shift/su_mean 0.000
_refine_ls_structure_factor_coef Fsqd
_refine_ls_weighting_details 'calc w=1/[\s^2^(Fo^2^)+(0.0682P)^2^+2.1614P] where P=(Fo^2^+2Fc^2^)/3'
_refine_ls_weighting_scheme calc
_refine_ls_wR_factor_gt 0.1406
_refine_ls_wR_factor_ref 0.1501
_reflns_number_gt 7747
_reflns_number_total 9411
_reflns_threshold_expression >2sigma(I)
_cod_data_source_file jo901482y_si_001_3.cif
_cod_data_source_block 5C_cyclophane
_cod_depositor_comments
;
The following automatic conversions were performed:
'_symmetry_cell_setting' value 'Triclinic' changed to 'triclinic'
according to '/home/saulius/struct/CIF-dictionaries/cif_core.dic'
dictionary named 'cif_core.dic' version 2.4.1 from 2010-06-29.

Automatic conversion script
Id: cif_fix_enum 1527 2010-12-29 10:47:43Z saulius 
;
_cod_original_sg_symbol_Hall -P1
_cod_original_sg_symbol_H-M P-1
_cod_database_code 4024887

loop_
_symmetry_equiv_pos_as_xyz
'x, y, z'
'-x, -y, -z'

loop_
_atom_site_label
_atom_site_type_symbol
_atom_site_fract_x
_atom_site_fract_y
_atom_site_fract_z
_atom_site_U_iso_or_equiv
_atom_site_adp_type
_atom_site_occupancy
_atom_site_symmetry_multiplicity
_atom_site_calc_flag
_atom_site_refinement_flags
_atom_site_disorder_assembly
_atom_site_disorder_group
O1 O 1.31722(13) 0.51843(11) 0.93965(11) 0.0233(3) Uani 1 1 d . A .
O2 O 0.50482(13) 0.22948(12) 0.87241(11) 0.0272(3) Uani 1 1 d . . .
O3 O 0.71930(16) 0.05532(14) 1.02586(12) 0.0352(4) Uani 1 1 d . . .
O4 O 0.64107(16) -0.02675(14) 0.69520(12) 0.0358(4) Uani 1 1 d . . .
O5 O 1.22330(16) 0.17892(13) 0.70382(12) 0.0322(3) Uani 1 1 d . A .
O6 O 1.28082(15) 0.23394(13) 1.02640(12) 0.0323(3) Uani 1 1 d . . .
N1 N 0.70215(16) 0.00402(14) 0.86119(14) 0.0246(4) Uani 1 1 d . A .
N2 N 1.23138(15) 0.18462(13) 0.85805(13) 0.0213(3) Uani 1 1 d . A .
C1 C 1.10193(18) 0.40689(16) 1.11258(15) 0.0218(4) Uani 1 1 d . . .
H1 H 1.1886 0.4396 1.1526 0.026 Uiso 1 1 calc R . .
C2 C 1.01343(19) 0.37698(16) 1.15565(14) 0.0222(4) Uani 1 1 d . . .
C3 C 0.88648(19) 0.33164(16) 1.09613(15) 0.0218(4) Uani 1 1 d . . .
H3 H 0.8248 0.3125 1.1247 0.026 Uiso 1 1 calc R . .
C4 C 0.84725(17) 0.31354(15) 0.99545(14) 0.0190(4) Uani 1 1 d . A .
C5 C 0.71917(17) 0.26364(15) 0.93130(15) 0.0206(4) Uani 1 1 d . . .
C6 C 0.68528(17) 0.23472(15) 0.83163(15) 0.0212(4) Uani 1 1 d . . .
C7 C 0.77425(17) 0.25447(15) 0.78296(15) 0.0201(4) Uani 1 1 d . . .
C8 C 0.74446(19) 0.21346(17) 0.67958(15) 0.0251(4) Uani 1 1 d . A .
H8 H 0.6592 0.1744 0.6385 0.030 Uiso 1 1 calc R . .
C9 C 0.8362(2) 0.22822(18) 0.63508(15) 0.0265(4) Uani 1 1 d . . .
C10 C 0.95925(19) 0.29097(16) 0.69648(15) 0.0231(4) Uani 1 1 d . A .
H10 H 1.0218 0.3049 0.6670 0.028 Uiso 1 1 calc R . .
C11 C 0.99351(17) 0.33413(15) 0.80035(14) 0.0190(4) Uani 1 1 d . . .
C12 C 1.11996(17) 0.39230(15) 0.86586(14) 0.0188(4) Uani 1 1 d . A .
C13 C 1.15470(17) 0.41649(15) 0.96492(14) 0.0195(4) Uani 1 1 d . . .
C14 C 1.06691(17) 0.39022(14) 1.01251(14) 0.0185(4) Uani 1 1 d . A .
C15 C 0.93779(17) 0.34157(14) 0.95105(14) 0.0176(4) Uani 1 1 d . . .
C16 C 0.90129(17) 0.31350(14) 0.84604(14) 0.0178(4) Uani 1 1 d . A .
C17 C 0.59935(18) 0.22292(16) 0.95138(16) 0.0236(4) Uani 1 1 d . . .
H17 H 0.5990 0.2625 1.0201 0.028 Uiso 1 1 calc R . .
C18 C 0.54543(18) 0.17252(17) 0.79169(16) 0.0250(4) Uani 1 1 d . . .
H18 H 0.4981 0.1677 0.7248 0.030 Uiso 1 1 calc R . .
C19 C 0.56348(18) 0.09689(17) 0.91461(16) 0.0248(4) Uani 1 1 d . . .
H19 H 0.4885 0.0677 0.9315 0.030 Uiso 1 1 calc R . .
C20 C 0.53101(18) 0.06224(17) 0.80185(16) 0.0255(4) Uani 1 1 d . . .
H20 H 0.4428 0.0121 0.7650 0.031 Uiso 1 1 calc R . .
C21 C 0.66949(19) 0.05201(16) 0.94453(17) 0.0256(4) Uani 1 1 d . . .
C22 C 0.62780(19) 0.00750(16) 0.77545(16) 0.0259(4) Uani 1 1 d . . .
C23 C 1.24162(17) 0.42880(15) 0.84589(15) 0.0207(4) Uani 1 1 d . . .
H23 H 1.2309 0.4465 0.7862 0.025 Uiso 1 1 calc R A .
C24 C 1.29742(18) 0.46215(16) 1.00270(15) 0.0219(4) Uani 1 1 d . A .
H24 H 1.3365 0.5071 1.0759 0.026 Uiso 1 1 calc R . .
C25 C 1.32021(18) 0.34907(16) 0.85063(15) 0.0210(4) Uani 1 1 d . A .
H25 H 1.3993 0.3706 0.8352 0.025 Uiso 1 1 calc R . .
C26 C 1.35159(17) 0.36640(16) 0.96071(15) 0.0212(4) Uani 1 1 d . . .
H26 H 1.4451 0.3879 0.9944 0.025 Uiso 1 1 calc R A .
C27 C 1.25317(18) 0.23012(16) 0.79286(15) 0.0221(4) Uani 1 1 d . . .
C28 C 1.28590(17) 0.25751(16) 0.95688(15) 0.0222(4) Uani 1 1 d . A .
C29 C 1.17206(19) 0.06826(16) 0.82481(17) 0.0257(4) Uani 1 1 d . . .
H29A H 1.1846 0.0496 0.8834 0.031 Uiso 1 1 calc R A .
H29B H 1.2137 0.0278 0.7812 0.031 Uiso 1 1 calc R . .
C30 C 1.0308(2) 0.03396(17) 0.76826(17) 0.0300(5) Uani 1 1 d . A .
H30A H 1.0183 0.0522 0.7095 0.036 Uiso 1 1 calc R . .
H30B H 0.9953 -0.0454 0.7443 0.036 Uiso 1 1 calc R . .
C31 C 0.9602(2) 0.08927(18) 0.8330(2) 0.0327(5) Uani 1 1 d . . .
H31A H 0.8784 0.0861 0.7894 0.039 Uiso 1 1 calc R A .
H31B H 1.0102 0.1665 0.8716 0.039 Uiso 1 1 calc R . .
C32 C 0.9345(2) 0.03962(19) 0.90538(18) 0.0310(5) Uani 1 1 d . A .
H32A H 1.0008 0.0058 0.9216 0.037 Uiso 1 1 calc R . .
H32B H 0.9407 0.0981 0.9679 0.037 Uiso 1 1 calc R . .
C33 C 0.8050(2) -0.04518(17) 0.86496(18) 0.0283(4) Uani 1 1 d . . .
H33A H 0.7925 -0.0973 0.7972 0.034 Uiso 1 1 calc R A .
H33B H 0.8021 -0.0856 0.9078 0.034 Uiso 1 1 calc R . .
C34 C 1.0533(2) 0.38526(18) 1.26284(16) 0.0285(4) Uani 1 1 d . . .
C35 C 0.9666(3) 0.4318(2) 1.31733(18) 0.0418(6) Uani 1 1 d . . .
H35A H 0.9707 0.5037 1.3180 0.063 Uiso 1 1 calc R . .
H35B H 0.9945 0.4375 1.3859 0.063 Uiso 1 1 calc R . .
H35C H 0.8793 0.3839 1.2829 0.063 Uiso 1 1 calc R . .
C36 C 1.1891(3) 0.4588(3) 1.32296(19) 0.0493(7) Uani 1 1 d . . .
H36A H 1.2478 0.4272 1.2940 0.074 Uiso 1 1 calc R . .
H36B H 1.2088 0.4660 1.3920 0.074 Uiso 1 1 calc R . .
H36C H 1.1977 0.5303 1.3215 0.074 Uiso 1 1 calc R . .
C37 C 1.0404(3) 0.2711(2) 1.2579(2) 0.0536(8) Uani 1 1 d . . .
H37A H 1.0988 0.2420 1.2266 0.080 Uiso 1 1 calc R . .
H37B H 0.9534 0.2247 1.2187 0.080 Uiso 1 1 calc R . .
H37C H 1.0608 0.2734 1.3254 0.080 Uiso 1 1 calc R . .
C38 C 0.8057(2) 0.1735(2) 0.52227(17) 0.0399(6) Uani 0.767(6) 1 d PD A 1
C39 C 0.6695(4) 0.1015(6) 0.4693(3) 0.092(3) Uani 0.767(6) 1 d PD A 1
H39A H 0.6518 0.0487 0.4981 0.138 Uiso 0.767(6) 1 calc PR A 1
H39B H 0.6563 0.0633 0.3984 0.138 Uiso 0.767(6) 1 calc PR A 1
H39C H 0.6125 0.1459 0.4771 0.138 Uiso 0.767(6) 1 calc PR A 1
C40 C 0.8373(6) 0.2589(4) 0.4819(3) 0.0673(15) Uani 0.767(6) 1 d PD A 1
H40A H 0.8227 0.2235 0.4105 0.101 Uiso 0.767(6) 1 calc PR A 1
H40B H 0.9263 0.3026 0.5164 0.101 Uiso 0.767(6) 1 calc PR A 1
H40C H 0.7832 0.3057 0.4928 0.101 Uiso 0.767(6) 1 calc PR A 1
C41 C 0.8913(5) 0.0989(4) 0.5037(3) 0.0653(14) Uani 0.767(6) 1 d PD A 1
H41A H 0.8749 0.0463 0.5330 0.098 Uiso 0.767(6) 1 calc PR A 1
H41B H 0.9804 0.1430 0.5345 0.098 Uiso 0.767(6) 1 calc PR A 1
H41C H 0.8724 0.0605 0.4320 0.098 Uiso 0.767(6) 1 calc PR A 1
C38A C 0.8057(2) 0.1735(2) 0.52227(17) 0.0399(6) Uani 0.233(6) 1 d PD A 2
C39A C 0.6977(15) 0.2137(14) 0.4729(9) 0.066(5) Uani 0.233(6) 1 d PD A 2
H39D H 0.6755 0.1805 0.4004 0.099 Uiso 0.233(6) 1 calc PR A 2
H39E H 0.7277 0.2927 0.4964 0.099 Uiso 0.233(6) 1 calc PR A 2
H39F H 0.6229 0.1930 0.4913 0.099 Uiso 0.233(6) 1 calc PR A 2
C40A C 0.7548(18) 0.0531(8) 0.4884(10) 0.061(5) Uani 0.233(6) 1 d PD A 2
H40D H 0.6805 0.0360 0.5084 0.092 Uiso 0.233(6) 1 calc PR A 2
H40E H 0.8201 0.0266 0.5188 0.092 Uiso 0.233(6) 1 calc PR A 2
H40F H 0.7306 0.0182 0.4158 0.092 Uiso 0.233(6) 1 calc PR A 2
C41A C 0.9134(12) 0.2029(17) 0.4847(9) 0.075(7) Uani 0.233(6) 1 d PD A 2
H41D H 0.9832 0.1786 0.5118 0.112 Uiso 0.233(6) 1 calc PR A 2
H41E H 0.9429 0.2816 0.5060 0.112 Uiso 0.233(6) 1 calc PR A 2
H41F H 0.8837 0.1677 0.4119 0.112 Uiso 0.233(6) 1 calc PR A 2
C1S C 0.3180(3) 0.2808(2) 0.5713(2) 0.0536(8) Uani 1 1 d . . .
H1S H 0.2822 0.2423 0.6088 0.064 Uiso 1 1 calc R . .
Cl1S Cl 0.23595(10) 0.37375(8) 0.56228(7) 0.0712(3) Uani 1 1 d . . .
Cl2S Cl 0.47948(11) 0.34641(10) 0.63904(10) 0.0876(3) Uani 1 1 d . . .
Cl3S Cl 0.29694(14) 0.18367(8) 0.45510(8) 0.0955(4) Uani 1 1 d . . .
C4S C 0.5025(3) 0.7254(2) 0.7847(2) 0.0430(6) Uani 1 1 d . . .
H4S H 0.5890 0.7625 0.8354 0.052 Uiso 1 1 calc R . .
Cl4S Cl 0.44388(9) 0.60191(6) 0.79158(6) 0.0640(2) Uani 1 1 d . . .
Cl5S Cl 0.51657(11) 0.70809(9) 0.66898(7) 0.0788(3) Uani 1 1 d . . .
Cl6S Cl 0.40711(8) 0.80814(6) 0.81589(6) 0.0580(2) Uani 1 1 d . . .

loop_
_atom_site_aniso_label
_atom_site_aniso_U_11
_atom_site_aniso_U_22
_atom_site_aniso_U_33
_atom_site_aniso_U_23
_atom_site_aniso_U_13
_atom_site_aniso_U_12
O1 0.0216(7) 0.0197(7) 0.0268(7) 0.0093(6) 0.0078(6) 0.0030(5)
O2 0.0191(7) 0.0345(8) 0.0320(8) 0.0133(7) 0.0105(6) 0.0145(6)
O3 0.0425(9) 0.0394(9) 0.0342(9) 0.0208(8) 0.0163(7) 0.0199(7)
O4 0.0360(9) 0.0376(9) 0.0284(8) 0.0052(7) 0.0113(7) 0.0135(7)
O5 0.0393(9) 0.0289(8) 0.0269(8) 0.0081(7) 0.0159(7) 0.0072(7)
O6 0.0344(8) 0.0344(8) 0.0300(8) 0.0187(7) 0.0078(7) 0.0077(7)
N1 0.0204(8) 0.0227(8) 0.0318(9) 0.0105(7) 0.0108(7) 0.0074(7)
N2 0.0179(7) 0.0207(8) 0.0268(9) 0.0100(7) 0.0087(6) 0.0069(6)
C1 0.0200(9) 0.0216(9) 0.0204(9) 0.0063(8) 0.0040(7) 0.0064(7)
C2 0.0280(10) 0.0197(9) 0.0185(9) 0.0064(7) 0.0075(8) 0.0092(8)
C3 0.0246(9) 0.0214(9) 0.0235(10) 0.0093(8) 0.0123(8) 0.0097(7)
C4 0.0209(9) 0.0162(8) 0.0219(9) 0.0069(7) 0.0089(7) 0.0091(7)
C5 0.0187(9) 0.0193(9) 0.0261(10) 0.0090(8) 0.0097(8) 0.0084(7)
C6 0.0169(8) 0.0207(9) 0.0259(10) 0.0088(8) 0.0061(7) 0.0080(7)
C7 0.0186(9) 0.0211(9) 0.0222(9) 0.0094(8) 0.0059(7) 0.0094(7)
C8 0.0197(9) 0.0296(10) 0.0224(10) 0.0096(8) 0.0027(8) 0.0070(8)
C9 0.0257(10) 0.0316(11) 0.0201(10) 0.0094(8) 0.0054(8) 0.0091(8)
C10 0.0230(9) 0.0274(10) 0.0222(10) 0.0121(8) 0.0090(8) 0.0093(8)
C11 0.0197(9) 0.0192(9) 0.0218(9) 0.0105(7) 0.0074(7) 0.0091(7)
C12 0.0189(9) 0.0173(8) 0.0229(9) 0.0092(7) 0.0084(7) 0.0075(7)
C13 0.0176(8) 0.0170(8) 0.0226(9) 0.0066(7) 0.0057(7) 0.0062(7)
C14 0.0191(8) 0.0149(8) 0.0213(9) 0.0060(7) 0.0070(7) 0.0067(7)
C15 0.0182(8) 0.0149(8) 0.0201(9) 0.0063(7) 0.0067(7) 0.0071(7)
C16 0.0177(8) 0.0163(8) 0.0213(9) 0.0081(7) 0.0061(7) 0.0085(7)
C17 0.0184(9) 0.0261(10) 0.0288(10) 0.0112(8) 0.0100(8) 0.0095(7)
C18 0.0174(9) 0.0306(10) 0.0272(10) 0.0107(9) 0.0071(8) 0.0102(8)
C19 0.0191(9) 0.0252(10) 0.0309(11) 0.0109(9) 0.0109(8) 0.0062(8)
C20 0.0173(9) 0.0265(10) 0.0286(11) 0.0080(8) 0.0067(8) 0.0044(8)
C21 0.0237(9) 0.0221(9) 0.0342(12) 0.0132(9) 0.0128(8) 0.0063(8)
C22 0.0214(9) 0.0208(9) 0.0293(11) 0.0055(8) 0.0073(8) 0.0029(7)
C23 0.0191(9) 0.0201(9) 0.0236(10) 0.0098(8) 0.0074(7) 0.0053(7)
C24 0.0189(9) 0.0208(9) 0.0243(10) 0.0090(8) 0.0065(7) 0.0037(7)
C25 0.0177(8) 0.0231(9) 0.0249(10) 0.0110(8) 0.0090(7) 0.0067(7)
C26 0.0152(8) 0.0238(9) 0.0242(10) 0.0100(8) 0.0057(7) 0.0053(7)
C27 0.0190(9) 0.0247(10) 0.0272(10) 0.0117(8) 0.0115(8) 0.0099(7)
C28 0.0170(8) 0.0253(10) 0.0270(10) 0.0127(8) 0.0071(7) 0.0085(7)
C29 0.0257(10) 0.0204(9) 0.0340(11) 0.0111(8) 0.0131(9) 0.0095(8)
C30 0.0274(10) 0.0248(10) 0.0324(12) 0.0120(9) 0.0056(9) 0.0013(8)
C31 0.0196(9) 0.0293(11) 0.0552(15) 0.0243(11) 0.0108(9) 0.0091(8)
C32 0.0226(10) 0.0334(11) 0.0392(12) 0.0155(10) 0.0104(9) 0.0112(9)
C33 0.0266(10) 0.0250(10) 0.0396(12) 0.0152(9) 0.0154(9) 0.0121(8)
C34 0.0343(11) 0.0311(11) 0.0202(10) 0.0113(9) 0.0078(8) 0.0101(9)
C35 0.0489(15) 0.0531(15) 0.0253(12) 0.0143(11) 0.0164(11) 0.0179(12)
C36 0.0381(14) 0.075(2) 0.0230(12) 0.0184(13) 0.0019(10) 0.0052(13)
C37 0.086(2) 0.0440(15) 0.0390(15) 0.0256(13) 0.0148(15) 0.0284(15)
C38 0.0347(12) 0.0545(16) 0.0186(11) 0.0074(10) 0.0060(9) 0.0051(11)
C39 0.049(3) 0.144(6) 0.0209(19) -0.004(3) 0.0006(17) -0.020(3)
C40 0.091(4) 0.088(3) 0.029(2) 0.031(2) 0.020(2) 0.027(3)
C41 0.080(3) 0.063(3) 0.032(2) -0.0054(18) 0.018(2) 0.021(2)
C38A 0.0347(12) 0.0545(16) 0.0186(11) 0.0074(10) 0.0060(9) 0.0051(11)
C39A 0.084(11) 0.086(11) 0.019(6) 0.015(6) -0.005(6) 0.043(9)
C40A 0.091(13) 0.041(7) 0.032(6) 0.003(5) 0.015(7) 0.008(7)
C41A 0.049(8) 0.123(16) 0.021(6) 0.009(7) 0.016(5) -0.009(9)
C1S 0.083(2) 0.0484(16) 0.0448(16) 0.0216(13) 0.0393(16) 0.0242(15)
Cl1S 0.0845(6) 0.0702(6) 0.0524(5) 0.0188(4) 0.0116(4) 0.0344(5)
Cl2S 0.0774(7) 0.0883(7) 0.1073(9) 0.0385(6) 0.0375(6) 0.0404(6)
Cl3S 0.1698(12) 0.0526(5) 0.0681(6) 0.0095(4) 0.0775(7) 0.0221(6)
C4S 0.0430(14) 0.0430(14) 0.0369(13) 0.0213(12) 0.0091(11) -0.0033(11)
Cl4S 0.0805(6) 0.0389(4) 0.0612(5) 0.0213(3) 0.0228(4) -0.0065(4)
Cl5S 0.0996(7) 0.1029(8) 0.0564(5) 0.0469(5) 0.0443(5) 0.0292(6)
Cl6S 0.0566(4) 0.0532(4) 0.0662(5) 0.0278(4) 0.0250(4) 0.0091(3)

loop_
_atom_type_symbol
_atom_type_description
_atom_type_scat_dispersion_real
_atom_type_scat_dispersion_imag
_atom_type_scat_source
C C 0.0033 0.0016 'International Tables Vol C Tables 4.2.6.8 and 6.1.1.4'
H H 0.0000 0.0000 'International Tables Vol C Tables 4.2.6.8 and 6.1.1.4'
N N 0.0061 0.0033 'International Tables Vol C Tables 4.2.6.8 and 6.1.1.4'
O O 0.0106 0.0060 'International Tables Vol C Tables 4.2.6.8 and 6.1.1.4'
Cl Cl 0.1484 0.1585 'International Tables Vol C Tables 4.2.6.8 and 6.1.1.4'

loop_
_geom_angle_atom_site_label_1
_geom_angle_atom_site_label_2
_geom_angle_atom_site_label_3
_geom_angle
_geom_angle_site_symmetry_1
_geom_angle_site_symmetry_3
_geom_angle_publ_flag
C23 O1 C24 96.62(14) . . ?
C18 O2 C17 96.84(14) . . ?
C21 N1 C22 113.26(17) . . ?
C21 N1 C33 122.43(18) . . ?
C22 N1 C33 124.30(18) . . ?
C27 N2 C28 112.80(16) . . ?
C27 N2 C29 122.08(17) . . ?
C28 N2 C29 124.61(17) . . ?
C14 C1 C2 121.98(18) . . ?
C14 C1 H1 119.0 . . ?
C2 C1 H1 119.0 . . ?
C3 C2 C1 118.02(18) . . ?
C3 C2 C34 119.92(18) . . ?
C1 C2 C34 121.92(18) . . ?
C2 C3 C4 121.85(18) . . ?
C2 C3 H3 119.1 . . ?
C4 C3 H3 119.1 . . ?
C3 C4 C15 120.09(17) . . ?
C3 C4 C5 123.52(17) . . ?
C15 C4 C5 116.35(17) . . ?
C6 C5 C4 122.52(17) . . ?
C6 C5 C17 106.04(17) . . ?
C4 C5 C17 131.21(18) . . ?
C5 C6 C7 122.85(18) . . ?
C5 C6 C18 104.92(17) . . ?
C7 C6 C18 131.96(18) . . ?
C8 C7 C16 120.08(18) . . ?
C8 C7 C6 123.78(18) . . ?
C16 C7 C6 116.00(17) . . ?
C9 C8 C7 121.93(18) . . ?
C9 C8 H8 119.0 . . ?
C7 C8 H8 119.0 . . ?
C8 C9 C10 118.12(19) . . ?
C8 C9 C38 121.68(19) . . ?
C10 C9 C38 120.14(19) . . ?
C9 C10 C11 121.93(18) . . ?
C9 C10 H10 119.0 . . ?
C11 C10 H10 119.0 . . ?
C10 C11 C12 123.71(17) . . ?
C10 C11 C16 119.92(17) . . ?
C12 C11 C16 116.19(17) . . ?
C13 C12 C11 122.47(17) . . ?
C13 C12 C23 105.66(16) . . ?
C11 C12 C23 131.56(17) . . ?
C12 C13 C14 122.84(17) . . ?
C12 C13 C24 105.11(16) . . ?
C14 C13 C24 131.77(18) . . ?
C1 C14 C15 120.08(17) . . ?
C1 C14 C13 123.74(17) . . ?
C15 C14 C13 116.15(17) . . ?
C4 C15 C14 117.95(17) . . ?
C4 C15 C16 120.85(17) . . ?
C14 C15 C16 121.00(16) . . ?
C7 C16 C11 117.81(17) . . ?
C7 C16 C15 121.01(17) . . ?
C11 C16 C15 120.87(17) . . ?
O2 C17 C5 101.04(16) . . ?
O2 C17 C19 99.11(16) . . ?
C5 C17 C19 108.98(16) . . ?
O2 C17 H17 115.2 . . ?
C5 C17 H17 115.2 . . ?
C19 C17 H17 115.2 . . ?
O2 C18 C6 100.86(16) . . ?
O2 C18 C20 100.00(16) . . ?
C6 C18 C20 108.08(16) . . ?
O2 C18 H18 115.3 . . ?
C6 C18 H18 115.3 . . ?
C20 C18 H18 115.3 . . ?
C21 C19 C20 105.17(16) . . ?
C21 C19 C17 116.33(17) . . ?
C20 C19 C17 100.97(16) . . ?
C21 C19 H19 111.2 . . ?
C20 C19 H19 111.2 . . ?
C17 C19 H19 111.2 . . ?
C22 C20 C19 104.93(17) . . ?
C22 C20 C18 114.79(17) . . ?
C19 C20 C18 102.24(16) . . ?
C22 C20 H20 111.4 . . ?
C19 C20 H20 111.4 . . ?
C18 C20 H20 111.4 . . ?
O3 C21 N1 124.24(19) . . ?
O3 C21 C19 127.5(2) . . ?
N1 C21 C19 108.28(18) . . ?
O4 C22 N1 124.8(2) . . ?
O4 C22 C20 127.0(2) . . ?
N1 C22 C20 108.15(18) . . ?
O1 C23 C12 101.63(15) . . ?
O1 C23 C25 98.55(14) . . ?
C12 C23 C25 109.82(15) . . ?
O1 C23 H23 115.0 . . ?
C12 C23 H23 115.0 . . ?
C25 C23 H23 115.0 . . ?
O1 C24 C13 101.25(15) . . ?
O1 C24 C26 100.03(15) . . ?
C13 C24 C26 107.54(15) . . ?
O1 C24 H24 115.4 . . ?
C13 C24 H24 115.4 . . ?
C26 C24 H24 115.4 . . ?
C27 C25 C26 104.95(15) . . ?
C27 C25 C23 117.84(16) . . ?
C26 C25 C23 101.11(15) . . ?
C27 C25 H25 110.8 . . ?
C26 C25 H25 110.8 . . ?
C23 C25 H25 110.8 . . ?
C28 C26 C25 104.18(16) . . ?
C28 C26 C24 117.18(16) . . ?
C25 C26 C24 101.57(15) . . ?
C28 C26 H26 111.1 . . ?
C25 C26 H26 111.1 . . ?
C24 C26 H26 111.1 . . ?
O5 C27 N2 123.72(19) . . ?
O5 C27 C25 127.37(18) . . ?
N2 C27 C25 108.90(17) . . ?
O6 C28 N2 123.73(19) . . ?
O6 C28 C26 127.60(19) . . ?
N2 C28 C26 108.66(16) . . ?
N2 C29 C30 111.79(16) . . ?
N2 C29 H29A 109.3 . . ?
C30 C29 H29A 109.3 . . ?
N2 C29 H29B 109.3 . . ?
C30 C29 H29B 109.3 . . ?
H29A C29 H29B 107.9 . . ?
C31 C30 C29 111.79(19) . . ?
C31 C30 H30A 109.3 . . ?
C29 C30 H30A 109.3 . . ?
C31 C30 H30B 109.3 . . ?
C29 C30 H30B 109.3 . . ?
H30A C30 H30B 107.9 . . ?
C30 C31 C32 114.10(18) . . ?
C30 C31 H31A 108.7 . . ?
C32 C31 H31A 108.7 . . ?
C30 C31 H31B 108.7 . . ?
C32 C31 H31B 108.7 . . ?
H31A C31 H31B 107.6 . . ?
C33 C32 C31 113.57(19) . . ?
C33 C32 H32A 108.9 . . ?
C31 C32 H32A 108.9 . . ?
C33 C32 H32B 108.9 . . ?
C31 C32 H32B 108.9 . . ?
H32A C32 H32B 107.7 . . ?
N1 C33 C32 111.81(17) . . ?
N1 C33 H33A 109.3 . . ?
C32 C33 H33A 109.3 . . ?
N1 C33 H33B 109.3 . . ?
C32 C33 H33B 109.3 . . ?
H33A C33 H33B 107.9 . . ?
C37 C34 C36 110.3(2) . . ?
C37 C34 C2 107.63(18) . . ?
C36 C34 C2 112.02(18) . . ?
C37 C34 C35 108.7(2) . . ?
C36 C34 C35 107.4(2) . . ?
C2 C34 C35 110.79(18) . . ?
C34 C35 H35A 109.5 . . ?
C34 C35 H35B 109.5 . . ?
H35A C35 H35B 109.5 . . ?
C34 C35 H35C 109.5 . . ?
H35A C35 H35C 109.5 . . ?
H35B C35 H35C 109.5 . . ?
C34 C36 H36A 109.5 . . ?
C34 C36 H36B 109.5 . . ?
H36A C36 H36B 109.5 . . ?
C34 C36 H36C 109.5 . . ?
H36A C36 H36C 109.5 . . ?
H36B C36 H36C 109.5 . . ?
C34 C37 H37A 109.5 . . ?
C34 C37 H37B 109.5 . . ?
H37A C37 H37B 109.5 . . ?
C34 C37 H37C 109.5 . . ?
H37A C37 H37C 109.5 . . ?
H37B C37 H37C 109.5 . . ?
C39 C38 C40 111.6(4) . . ?
C39 C38 C9 112.2(2) . . ?
C40 C38 C9 109.7(3) . . ?
C39 C38 C41 106.9(4) . . ?
C40 C38 C41 109.1(3) . . ?
C9 C38 C41 107.1(2) . . ?
H39D C39A H39E 109.5 . . ?
H39D C39A H39F 109.5 . . ?
H39E C39A H39F 109.5 . . ?
H40D C40A H40E 109.5 . . ?
H40D C40A H40F 109.5 . . ?
H40E C40A H40F 109.5 . . ?
H41D C41A H41E 109.5 . . ?
H41D C41A H41F 109.5 . . ?
H41E C41A H41F 109.5 . . ?
Cl3S C1S Cl1S 111.97(19) . . ?
Cl3S C1S Cl2S 110.93(18) . . ?
Cl1S C1S Cl2S 111.38(18) . . ?
Cl3S C1S H1S 107.4 . . ?
Cl1S C1S H1S 107.4 . . ?
Cl2S C1S H1S 107.4 . . ?
Cl5S C4S Cl4S 112.13(16) . . ?
Cl5S C4S Cl6S 111.64(15) . . ?
Cl4S C4S Cl6S 109.88(15) . . ?
Cl5S C4S H4S 107.7 . . ?
Cl4S C4S H4S 107.7 . . ?
Cl6S C4S H4S 107.7 . . ?

loop_
_geom_bond_atom_site_label_1
_geom_bond_atom_site_label_2
_geom_bond_distance
_geom_bond_site_symmetry_2
_geom_bond_publ_flag
O1 C23 1.447(2) . ?
O1 C24 1.449(2) . ?
O2 C18 1.447(2) . ?
O2 C17 1.448(2) . ?
O3 C21 1.208(3) . ?
O4 C22 1.205(3) . ?
O5 C27 1.214(3) . ?
O6 C28 1.212(3) . ?
N1 C21 1.389(3) . ?
N1 C22 1.393(3) . ?
N1 C33 1.467(3) . ?
N2 C27 1.380(3) . ?
N2 C28 1.388(3) . ?
N2 C29 1.466(3) . ?
C1 C14 1.395(3) . ?
C1 C2 1.396(3) . ?
C1 H1 0.9500 . ?
C2 C3 1.393(3) . ?
C2 C34 1.534(3) . ?
C3 C4 1.399(3) . ?
C3 H3 0.9500 . ?
C4 C15 1.422(3) . ?
C4 C5 1.424(3) . ?
C5 C6 1.356(3) . ?
C5 C17 1.514(3) . ?
C6 C7 1.427(3) . ?
C6 C18 1.516(3) . ?
C7 C8 1.399(3) . ?
C7 C16 1.423(3) . ?
C8 C9 1.393(3) . ?
C8 H8 0.9500 . ?
C9 C10 1.393(3) . ?
C9 C38 1.532(3) . ?
C10 C11 1.400(3) . ?
C10 H10 0.9500 . ?
C11 C12 1.426(3) . ?
C11 C16 1.426(3) . ?
C12 C13 1.357(3) . ?
C12 C23 1.518(3) . ?
C13 C14 1.426(3) . ?
C13 C24 1.512(3) . ?
C14 C15 1.422(3) . ?
C15 C16 1.433(3) . ?
C17 C19 1.566(3) . ?
C17 H17 1.0000 . ?
C18 C20 1.560(3) . ?
C18 H18 1.0000 . ?
C19 C21 1.510(3) . ?
C19 C20 1.535(3) . ?
C19 H19 1.0000 . ?
C20 C22 1.514(3) . ?
C20 H20 1.0000 . ?
C23 C25 1.560(3) . ?
C23 H23 1.0000 . ?
C24 C26 1.573(3) . ?
C24 H24 1.0000 . ?
C25 C27 1.502(3) . ?
C25 C26 1.541(3) . ?
C25 H25 1.0000 . ?
C26 C28 1.515(3) . ?
C26 H26 1.0000 . ?
C29 C30 1.525(3) . ?
C29 H29A 0.9900 . ?
C29 H29B 0.9900 . ?
C30 C31 1.520(3) . ?
C30 H30A 0.9900 . ?
C30 H30B 0.9900 . ?
C31 C32 1.528(3) . ?
C31 H31A 0.9900 . ?
C31 H31B 0.9900 . ?
C32 C33 1.526(3) . ?
C32 H32A 0.9900 . ?
C32 H32B 0.9900 . ?
C33 H33A 0.9900 . ?
C33 H33B 0.9900 . ?
C34 C37 1.526(3) . ?
C34 C36 1.530(3) . ?
C34 C35 1.536(3) . ?
C35 H35A 0.9800 . ?
C35 H35B 0.9800 . ?
C35 H35C 0.9800 . ?
C36 H36A 0.9800 . ?
C36 H36B 0.9800 . ?
C36 H36C 0.9800 . ?
C37 H37A 0.9800 . ?
C37 H37B 0.9800 . ?
C37 H37C 0.9800 . ?
C38 C39 1.518(5) . ?
C38 C40 1.521(5) . ?
C38 C41 1.558(5) . ?
C39 H39A 0.9800 . ?
C39 H39B 0.9800 . ?
C39 H39C 0.9800 . ?
C40 H40A 0.9800 . ?
C40 H40B 0.9800 . ?
C40 H40C 0.9800 . ?
C41 H41A 0.9800 . ?
C41 H41B 0.9800 . ?
C41 H41C 0.9800 . ?
C39A H39D 0.9800 . ?
C39A H39E 0.9800 . ?
C39A H39F 0.9800 . ?
C40A H40D 0.9800 . ?
C40A H40E 0.9800 . ?
C40A H40F 0.9800 . ?
C41A H41D 0.9800 . ?
C41A H41E 0.9800 . ?
C41A H41F 0.9800 . ?
C1S Cl3S 1.739(3) . ?
C1S Cl1S 1.753(3) . ?
C1S Cl2S 1.755(4) . ?
C1S H1S 1.0000 . ?
C4S Cl5S 1.737(3) . ?
C4S Cl4S 1.750(3) . ?
C4S Cl6S 1.757(3) . ?
C4S H4S 1.0000 . ?

loop_
_geom_torsion_atom_site_label_1
_geom_torsion_atom_site_label_2
_geom_torsion_atom_site_label_3
_geom_torsion_atom_site_label_4
_geom_torsion
_geom_torsion_site_symmetry_1
_geom_torsion_site_symmetry_2
_geom_torsion_site_symmetry_3
_geom_torsion_site_symmetry_4
_geom_torsion_publ_flag
C14 C1 C2 C3 -1.6(3) . . . . ?
C14 C1 C2 C34 174.02(18) . . . . ?
C1 C2 C3 C4 1.5(3) . . . . ?
C34 C2 C3 C4 -174.15(18) . . . . ?
C2 C3 C4 C15 0.0(3) . . . . ?
C2 C3 C4 C5 177.50(18) . . . . ?
C3 C4 C5 C6 -171.62(18) . . . . ?
C15 C4 C5 C6 6.0(3) . . . . ?
C3 C4 C5 C17 2.1(3) . . . . ?
C15 C4 C5 C17 179.67(18) . . . . ?
C4 C5 C6 C7 -1.8(3) . . . . ?
C17 C5 C6 C7 -176.88(17) . . . . ?
C4 C5 C6 C18 172.89(17) . . . . ?
C17 C5 C6 C18 -2.2(2) . . . . ?
C5 C6 C7 C8 171.54(19) . . . . ?
C18 C6 C7 C8 -1.6(3) . . . . ?
C5 C6 C7 C16 -4.1(3) . . . . ?
C18 C6 C7 C16 -177.22(19) . . . . ?
C16 C7 C8 C9 0.2(3) . . . . ?
C6 C7 C8 C9 -175.32(19) . . . . ?
C7 C8 C9 C10 -3.6(3) . . . . ?
C7 C8 C9 C38 173.7(2) . . . . ?
C8 C9 C10 C11 3.3(3) . . . . ?
C38 C9 C10 C11 -174.0(2) . . . . ?
C9 C10 C11 C12 175.46(19) . . . . ?
C9 C10 C11 C16 0.5(3) . . . . ?
C10 C11 C12 C13 -167.93(18) . . . . ?
C16 C11 C12 C13 7.2(3) . . . . ?
C10 C11 C12 C23 4.8(3) . . . . ?
C16 C11 C12 C23 179.93(18) . . . . ?
C11 C12 C13 C14 -2.9(3) . . . . ?
C23 C12 C13 C14 -177.27(16) . . . . ?
C11 C12 C13 C24 171.62(16) . . . . ?
C23 C12 C13 C24 -2.72(19) . . . . ?
C2 C1 C14 C15 0.1(3) . . . . ?
C2 C1 C14 C13 -177.98(18) . . . . ?
C12 C13 C14 C1 174.95(18) . . . . ?
C24 C13 C14 C1 2.0(3) . . . . ?
C12 C13 C14 C15 -3.2(3) . . . . ?
C24 C13 C14 C15 -176.11(18) . . . . ?
C3 C4 C15 C14 -1.5(3) . . . . ?
C5 C4 C15 C14 -179.17(16) . . . . ?
C3 C4 C15 C16 173.49(17) . . . . ?
C5 C4 C15 C16 -4.2(2) . . . . ?
C1 C14 C15 C4 1.5(3) . . . . ?
C13 C14 C15 C4 179.64(16) . . . . ?
C1 C14 C15 C16 -173.51(17) . . . . ?
C13 C14 C15 C16 4.7(2) . . . . ?
C8 C7 C16 C11 3.6(3) . . . . ?
C6 C7 C16 C11 179.42(16) . . . . ?
C8 C7 C16 C15 -170.12(17) . . . . ?
C6 C7 C16 C15 5.7(3) . . . . ?
C10 C11 C16 C7 -3.9(3) . . . . ?
C12 C11 C16 C7 -179.25(16) . . . . ?
C10 C11 C16 C15 169.82(17) . . . . ?
C12 C11 C16 C15 -5.5(2) . . . . ?
C4 C15 C16 C7 -1.6(3) . . . . ?
C14 C15 C16 C7 173.20(16) . . . . ?
C4 C15 C16 C11 -175.13(16) . . . . ?
C14 C15 C16 C11 -0.3(3) . . . . ?
C18 O2 C17 C5 50.34(17) . . . . ?
C18 O2 C17 C19 -61.19(16) . . . . ?
C6 C5 C17 O2 -30.52(19) . . . . ?
C4 C5 C17 O2 155.01(19) . . . . ?
C6 C5 C17 C19 73.2(2) . . . . ?
C4 C5 C17 C19 -101.2(2) . . . . ?
C17 O2 C18 C6 -51.80(17) . . . . ?
C17 O2 C18 C20 58.98(16) . . . . ?
C5 C6 C18 O2 34.26(19) . . . . ?
C7 C6 C18 O2 -151.7(2) . . . . ?
C5 C6 C18 C20 -70.14(19) . . . . ?
C7 C6 C18 C20 103.9(2) . . . . ?
O2 C17 C19 C21 151.87(17) . . . . ?
C5 C17 C19 C21 46.8(2) . . . . ?
O2 C17 C19 C20 38.71(17) . . . . ?
C5 C17 C19 C20 -66.38(19) . . . . ?
C21 C19 C20 C22 -4.5(2) . . . . ?
C17 C19 C20 C22 116.85(16) . . . . ?
C21 C19 C20 C18 -124.66(16) . . . . ?
C17 C19 C20 C18 -3.28(17) . . . . ?
O2 C18 C20 C22 -146.18(17) . . . . ?
C6 C18 C20 C22 -41.2(2) . . . . ?
O2 C18 C20 C19 -33.19(17) . . . . ?
C6 C18 C20 C19 71.81(19) . . . . ?
C22 N1 C21 O3 177.9(2) . . . . ?
C33 N1 C21 O3 -2.0(3) . . . . ?
C22 N1 C21 C19 -1.9(2) . . . . ?
C33 N1 C21 C19 178.27(17) . . . . ?
C20 C19 C21 O3 -175.7(2) . . . . ?
C17 C19 C21 O3 73.5(3) . . . . ?
C20 C19 C21 N1 4.0(2) . . . . ?
C17 C19 C21 N1 -106.7(2) . . . . ?
C21 N1 C22 O4 178.1(2) . . . . ?
C33 N1 C22 O4 -2.0(3) . . . . ?
C21 N1 C22 C20 -1.2(2) . . . . ?
C33 N1 C22 C20 178.68(17) . . . . ?
C19 C20 C22 O4 -175.7(2) . . . . ?
C18 C20 C22 O4 -64.3(3) . . . . ?
C19 C20 C22 N1 3.6(2) . . . . ?
C18 C20 C22 N1 115.00(19) . . . . ?
C24 O1 C23 C12 49.69(16) . . . . ?
C24 O1 C23 C25 -62.70(15) . . . . ?
C13 C12 C23 O1 -29.91(18) . . . . ?
C11 C12 C23 O1 156.47(18) . . . . ?
C13 C12 C23 C25 73.71(19) . . . . ?
C11 C12 C23 C25 -99.9(2) . . . . ?
C23 O1 C24 C13 -51.45(16) . . . . ?
C23 O1 C24 C26 58.87(15) . . . . ?
C12 C13 C24 O1 34.48(18) . . . . ?
C14 C13 C24 O1 -151.66(19) . . . . ?
C12 C13 C24 C26 -69.95(19) . . . . ?
C14 C13 C24 C26 103.9(2) . . . . ?
O1 C23 C25 C27 154.77(16) . . . . ?
C12 C23 C25 C27 49.1(2) . . . . ?
O1 C23 C25 C26 41.13(16) . . . . ?
C12 C23 C25 C26 -64.58(18) . . . . ?
C27 C25 C26 C28 -6.47(18) . . . . ?
C23 C25 C26 C28 116.55(15) . . . . ?
C27 C25 C26 C24 -128.66(15) . . . . ?
C23 C25 C26 C24 -5.63(17) . . . . ?
O1 C24 C26 C28 -144.22(16) . . . . ?
C13 C24 C26 C28 -38.9(2) . . . . ?
O1 C24 C26 C25 -31.50(17) . . . . ?
C13 C24 C26 C25 73.80(18) . . . . ?
C28 N2 C27 O5 173.62(18) . . . . ?
C29 N2 C27 O5 1.5(3) . . . . ?
C28 N2 C27 C25 -5.2(2) . . . . ?
C29 N2 C27 C25 -177.34(16) . . . . ?
C26 C25 C27 O5 -171.55(19) . . . . ?
C23 C25 C27 O5 77.0(3) . . . . ?
C26 C25 C27 N2 7.27(19) . . . . ?
C23 C25 C27 N2 -104.23(19) . . . . ?
C27 N2 C28 O6 -178.29(18) . . . . ?
C29 N2 C28 O6 -6.4(3) . . . . ?
C27 N2 C28 C26 0.8(2) . . . . ?
C29 N2 C28 C26 172.68(16) . . . . ?
C25 C26 C28 O6 -177.19(19) . . . . ?
C24 C26 C28 O6 -66.0(3) . . . . ?
C25 C26 C28 N2 3.74(19) . . . . ?
C24 C26 C28 N2 114.98(18) . . . . ?
C27 N2 C29 C30 -73.2(2) . . . . ?
C28 N2 C29 C30 115.7(2) . . . . ?
N2 C29 C30 C31 -61.8(2) . . . . ?
C29 C30 C31 C32 -78.3(2) . . . . ?
C30 C31 C32 C33 -93.9(2) . . . . ?
C21 N1 C33 C32 -80.3(2) . . . . ?
C22 N1 C33 C32 99.9(2) . . . . ?
C31 C32 C33 N1 -71.8(2) . . . . ?
C3 C2 C34 C37 71.3(3) . . . . ?
C1 C2 C34 C37 -104.2(2) . . . . ?
C3 C2 C34 C36 -167.3(2) . . . . ?
C1 C2 C34 C36 17.2(3) . . . . ?
C3 C2 C34 C35 -47.3(3) . . . . ?
C1 C2 C34 C35 137.1(2) . . . . ?
C8 C9 C38 C39 -2.0(5) . . . . ?
C10 C9 C38 C39 175.3(4) . . . . ?
C8 C9 C38 C40 122.7(3) . . . . ?
C10 C9 C38 C40 -60.1(4) . . . . ?
C8 C9 C38 C41 -119.0(3) . . . . ?
C10 C9 C38 C41 58.2(3) . . . . ?
